data_9006170
loop_
_publ_author_name
'Schmid-Beurmann P'
'Lottermoser, W.'

_publ_section_title
;57Fe-Moessbauer spectra, electronic and crystal structure of members of the
 CuS2-FeS2 solid solution series
;
_journal_name_full 'Physics and Chemistry of Minerals'
_journal_page_first 571
_journal_page_last 577
_journal_volume 19
_journal_year 1993
_chemical_formula_sum 'Cu0.25 Fe0.75 S2'
_chemical_name_mineral Pyrite
_space_group_IT_number 205
_symmetry_space_group_name_Hall '-P 2ac 2ab 3'
_symmetry_space_group_name_H-M 'P a -3'
_cell_angle_alpha 90
_cell_angle_beta 90
_cell_angle_gamma 90
_cell_length_a 5.7249
_cell_length_b 5.7249
_cell_length_c 5.7249
_cell_formula_units_Z 4
_cell_volume 187.631
_database_code_amcsd 0007752
_exptl_crystal_density_diffrn 4.315
_cod_original_sg_symbol_H-M 'P a 3'
_cod_original_formula_sum '(Fe.75 Cu.25) S2'
_cod_database_code 9006170

loop_
_space_group_symop_operation_xyz
x,y,z
1/2+z,x,1/2-y
z,1/2-x,1/2+y
1/2-z,1/2+x,y
-z,-x,-y
1/2+y,1/2-z,-x
1/2-y,-z,1/2+x
-y,1/2+z,1/2-x
y,z,x
x,1/2-y,1/2+z
1/2-x,1/2+y,z
1/2+x,y,1/2-z
-x,-y,-z
1/2-z,-x,1/2+y
-z,1/2+x,1/2-y
1/2+z,1/2-x,-y
z,x,y
1/2-y,1/2+z,x
1/2+y,z,1/2-x
y,1/2-z,1/2+x
-y,-z,-x
-x,1/2+y,1/2-z
1/2+x,1/2-y,-z
1/2-x,-y,1/2+z

loop_
_atom_site_aniso_label
_atom_site_aniso_U_11
_atom_site_aniso_U_22
_atom_site_aniso_U_33
_atom_site_aniso_U_12
_atom_site_aniso_U_13
_atom_site_aniso_U_23
Fe 0.01278 0.01278 0.01278 -0.00664 -0.00664 -0.00664
Cu 0.01278 0.01278 0.01278 -0.00664 -0.00664 -0.00664
S 0.01229 0.01229 0.01229 -0.00199 -0.00199 -0.00199

loop_
_atom_site_label
_atom_site_fract_x
_atom_site_fract_y
_atom_site_fract_z
_atom_site_occupancy
Fe 0.00000 0.00000 0.00000 0.75000
Cu 0.00000 0.00000 0.00000 0.25000
S 0.39660 0.39660 0.39660 1.00000

loop_
_cod_related_entry_id
_cod_related_entry_database
_cod_related_entry_code
1 AMCSD 0007752
